data_4074505
loop_
_publ_author_name
'Kuklin, Sergey A.'
'Sheloumov, Alexey M.'
'Dolgushin, Fedor M.'
'Ezernitskaya, Mariam G.'
'Peregudov, Alexander S.'
'Petrovskii, Pavel V.'
'Koridze, Avthandil A.'

_publ_section_title
;
 Highly Active Iridium Catalysts for Alkane Dehydrogenation. Synthesis and
 Properties of Iridium Bis(phosphine) Pincer Complexes Based on Ferrocene
 and Ruthenocene
;
_journal_issue 22
_journal_name_full Organometallics
_journal_page_first 5466
_journal_paper_doi 10.1021/om060715w
_journal_volume 25
_journal_year 2006
_chemical_formula_moiety 'C29 H48 Cl Fe Ir O P2, C6 H6'
_chemical_formula_sum 'C35 H54 Cl Fe Ir O P2'
_chemical_formula_weight 836.22
_chemical_name_systematic
; 
 ? 
;
_space_group_IT_number 14
_symmetry_cell_setting monoclinic
_symmetry_space_group_name_Hall '-P 2ybc'
_symmetry_space_group_name_H-M 'P 1 21/c 1'
_atom_sites_solution_hydrogens mixed
_atom_sites_solution_primary direct
_atom_sites_solution_secondary difmap
_audit_creation_method SHELXL-97
_cell_angle_alpha 90.00
_cell_angle_beta 94.3510(10)
_cell_angle_gamma 90.00
_cell_formula_units_Z 4
_cell_length_a 13.3714(8)
_cell_length_b 16.3972(10)
_cell_length_c 16.3690(9)
_cell_measurement_reflns_used 9588
_cell_measurement_temperature 115(2)
_cell_measurement_theta_max 29.0
_cell_measurement_theta_min 2.2
_cell_volume 3578.6(4)
_computing_cell_refinement 'Bruker SMART'
_computing_data_collection 'Bruker SMART'
_computing_data_reduction 'Bruker SHELXTL'
_computing_molecular_graphics 'Bruker SHELXTL'
_computing_publication_material 'Bruker SHELXTL'
_computing_structure_refinement 'SHELXL-97 (Sheldrick, 1997)'
_computing_structure_solution 'SHELXS-97 (Sheldrick, 1990)'
_diffrn_ambient_temperature 115(2)
_diffrn_measured_fraction_theta_full 0.991
_diffrn_measured_fraction_theta_max 0.991
_diffrn_measurement_device_type 'Bruker SMART 1000 CCD area detector'
_diffrn_measurement_method 'omega scans'
_diffrn_radiation_monochromator graphite
_diffrn_radiation_source 'normal-focus sealed tube'
_diffrn_radiation_type MoK\a
_diffrn_radiation_wavelength 0.71073
_diffrn_reflns_av_R_equivalents 0.0394
_diffrn_reflns_av_sigmaI/netI 0.0298
_diffrn_reflns_limit_h_max 18
_diffrn_reflns_limit_h_min -18
_diffrn_reflns_limit_k_max 17
_diffrn_reflns_limit_k_min -22
_diffrn_reflns_limit_l_max 22
_diffrn_reflns_limit_l_min -22
_diffrn_reflns_number 29561
_diffrn_reflns_theta_full 29.00
_diffrn_reflns_theta_max 29.00
_diffrn_reflns_theta_min 1.76
_exptl_absorpt_coefficient_mu 4.310
_exptl_absorpt_correction_T_max 0.433
_exptl_absorpt_correction_T_min 0.168
_exptl_absorpt_correction_type multi-scan
_exptl_absorpt_process_details SADABS
_exptl_crystal_colour orange
_exptl_crystal_density_diffrn 1.552
_exptl_crystal_density_method 'not measured'
_exptl_crystal_description prism
_exptl_crystal_F_000 1688
_exptl_crystal_size_max 0.5
_exptl_crystal_size_mid 0.4
_exptl_crystal_size_min 0.3
_refine_diff_density_max 3.172
_refine_diff_density_min -2.054
_refine_diff_density_rms 0.138
_refine_ls_extinction_method none
_refine_ls_goodness_of_fit_ref 1.025
_refine_ls_hydrogen_treatment mixed
_refine_ls_matrix_type full
_refine_ls_number_parameters 374
_refine_ls_number_reflns 9436
_refine_ls_number_restraints 0
_refine_ls_restrained_S_all 1.025
_refine_ls_R_factor_all 0.0356
_refine_ls_R_factor_gt 0.0309
_refine_ls_shift/su_max 0.004
_refine_ls_shift/su_mean 0.000
_refine_ls_structure_factor_coef Fsqd
_refine_ls_weighting_details 'calc w=1/[\s^2^(Fo^2^)+(0.0414P)^2^+6.2922P] where P=(Fo^2^+2Fc^2^)/3'
_refine_ls_weighting_scheme calc
_refine_ls_wR_factor_gt 0.0738
_refine_ls_wR_factor_ref 0.0759
_reflns_number_gt 8312
_reflns_number_total 9436
_reflns_threshold_expression I>2\s(I)
_cod_data_source_file om060715wsi20060807_114556.cif
_cod_data_source_block irclhm
_cod_depositor_comments
;
The following automatic conversions were performed:

'_symmetry_cell_setting' value 'Monoclinic' changed to 'monoclinic'
according to /home/saulius/struct/CIF-dictionaries/cif_core.dic
dictionary named 'cif_core.dic' version 2.4.1 from 2010-06-29.

Automatic conversion script
Id: cif_fix_values 1715 2011-07-08 13:25:40Z adriana 
;
_cod_original_sg_symbol_H-M 'P 21/c'
_cod_database_code 4074505

loop_
_symmetry_equiv_pos_as_xyz
'x, y, z'
'-x, y+1/2, -z+1/2'
'-x, -y, -z'
'x, -y-1/2, z-1/2'

loop_
_atom_site_label
_atom_site_type_symbol
_atom_site_fract_x
_atom_site_fract_y
_atom_site_fract_z
_atom_site_U_iso_or_equiv
_atom_site_adp_type
_atom_site_occupancy
_atom_site_symmetry_multiplicity
_atom_site_calc_flag
_atom_site_refinement_flags
Ir1 Ir 0.857811(8) 0.583067(6) 0.259068(6) 0.01349(4) Uani 1 1 d .
H1 H 0.933(3) 0.573(2) 0.191(3) 0.028(11) Uiso 1 1 d .
Fe1 Fe 0.73512(3) 0.79361(3) 0.23084(3) 0.01743(9) Uani 1 1 d .
Cl1 Cl 0.90307(6) 0.44400(5) 0.31103(5) 0.02154(14) Uani 1 1 d .
P1 P 0.73992(5) 0.54421(5) 0.15111(4) 0.01513(14) Uani 1 1 d .
P2 P 1.00078(6) 0.65608(5) 0.31396(4) 0.01463(14) Uani 1 1 d .
O1 O 0.71814(19) 0.60988(17) 0.39745(15) 0.0306(5) Uani 1 1 d .
C1 C 0.8280(2) 0.69346(18) 0.20891(17) 0.0156(5) Uani 1 1 d .
C2 C 0.8843(2) 0.76562(18) 0.22591(18) 0.0172(5) Uani 1 1 d .
C3 C 0.8532(2) 0.82563(18) 0.16632(18) 0.0192(6) Uani 1 1 d .
H3A H 0.8818 0.8817 0.1619 0.023 Uiso 1 1 calc R
C4 C 0.7731(2) 0.79084(19) 0.11342(18) 0.0195(6) Uani 1 1 d .
H4A H 0.7364 0.8184 0.0656 0.023 Uiso 1 1 calc R
C5 C 0.7565(2) 0.70890(18) 0.14126(17) 0.0163(5) Uani 1 1 d .
C6 C 0.6890(3) 0.8001(2) 0.3477(2) 0.0291(7) Uani 1 1 d .
H6A H 0.7206 0.7710 0.3968 0.035 Uiso 1 1 calc R
C7 C 0.7165(3) 0.8790(2) 0.3199(2) 0.0266(7) Uani 1 1 d .
H7A H 0.7699 0.9151 0.3463 0.032 Uiso 1 1 calc R
C8 C 0.6538(3) 0.8968(2) 0.2472(2) 0.0297(8) Uani 1 1 d .
H8A H 0.6557 0.9478 0.2139 0.036 Uiso 1 1 calc R
C9 C 0.5884(3) 0.8288(2) 0.2303(2) 0.0333(8) Uani 1 1 d .
H9A H 0.5363 0.8239 0.1834 0.040 Uiso 1 1 calc R
C10 C 0.6107(3) 0.7695(2) 0.2931(2) 0.0338(8) Uani 1 1 d .
H10A H 0.5775 0.7152 0.2972 0.041 Uiso 1 1 calc R
C11 C 0.6838(2) 0.64264(19) 0.11240(18) 0.0188(6) Uani 1 1 d .
H11A H 0.6744 0.6421 0.0518 0.023 Uiso 1 1 calc R
H11B H 0.6178 0.6516 0.1346 0.023 Uiso 1 1 calc R
C12 C 0.9650(2) 0.76533(18) 0.29632(18) 0.0181(6) Uani 1 1 d .
H12A H 0.9389 0.7890 0.3461 0.022 Uiso 1 1 calc R
H12B H 1.0237 0.7976 0.2820 0.022 Uiso 1 1 calc R
C13 C 0.8018(2) 0.50341(19) 0.05937(18) 0.0206(6) Uani 1 1 d .
C14 C 0.8618(3) 0.5732(2) 0.0231(2) 0.0248(7) Uani 1 1 d .
H14A H 0.8968 0.5525 -0.0231 0.037 Uiso 1 1 calc R
H14B H 0.9109 0.5944 0.0653 0.037 Uiso 1 1 calc R
H14C H 0.8158 0.6170 0.0042 0.037 Uiso 1 1 calc R
C15 C 0.7263(3) 0.4720(2) -0.0089(2) 0.0279(7) Uani 1 1 d .
H15A H 0.7616 0.4592 -0.0576 0.042 Uiso 1 1 calc R
H15B H 0.6757 0.5141 -0.0225 0.042 Uiso 1 1 calc R
H15C H 0.6934 0.4227 0.0099 0.042 Uiso 1 1 calc R
C16 C 0.8749(3) 0.4339(2) 0.0858(2) 0.0278(7) Uani 1 1 d .
H16A H 0.9096 0.4155 0.0384 0.042 Uiso 1 1 calc R
H16B H 0.8374 0.3883 0.1072 0.042 Uiso 1 1 calc R
H16C H 0.9243 0.4538 0.1285 0.042 Uiso 1 1 calc R
C17 C 0.6292(2) 0.4787(2) 0.17345(19) 0.0212(6) Uani 1 1 d .
C18 C 0.5936(2) 0.5078(2) 0.2553(2) 0.0273(7) Uani 1 1 d .
H18A H 0.5292 0.4821 0.2643 0.041 Uiso 1 1 calc R
H18B H 0.5854 0.5672 0.2540 0.041 Uiso 1 1 calc R
H18C H 0.6433 0.4928 0.2998 0.041 Uiso 1 1 calc R
C19 C 0.5389(2) 0.4850(2) 0.1093(2) 0.0292(7) Uani 1 1 d .
H19A H 0.4825 0.4538 0.1280 0.044 Uiso 1 1 calc R
H19B H 0.5575 0.4630 0.0569 0.044 Uiso 1 1 calc R
H19C H 0.5193 0.5423 0.1021 0.044 Uiso 1 1 calc R
C20 C 0.6616(3) 0.3892(2) 0.1842(2) 0.0267(7) Uani 1 1 d .
H20A H 0.6065 0.3574 0.2042 0.040 Uiso 1 1 calc R
H20B H 0.7203 0.3858 0.2237 0.040 Uiso 1 1 calc R
H20C H 0.6788 0.3672 0.1313 0.040 Uiso 1 1 calc R
C21 C 1.1133(2) 0.64392(19) 0.25155(18) 0.0190(6) Uani 1 1 d .
C22 C 1.0881(2) 0.6834(2) 0.16702(19) 0.0231(6) Uani 1 1 d .
H22A H 1.1402 0.6695 0.1304 0.035 Uiso 1 1 calc R
H22B H 1.0849 0.7428 0.1732 0.035 Uiso 1 1 calc R
H22C H 1.0231 0.6631 0.1437 0.035 Uiso 1 1 calc R
C23 C 1.2083(2) 0.6875(2) 0.2899(2) 0.0262(7) Uani 1 1 d .
H23A H 1.2623 0.6828 0.2530 0.039 Uiso 1 1 calc R
H23B H 1.2294 0.6621 0.3426 0.039 Uiso 1 1 calc R
H23C H 1.1932 0.7453 0.2985 0.039 Uiso 1 1 calc R
C24 C 1.1378(2) 0.5533(2) 0.2394(2) 0.0252(7) Uani 1 1 d .
H24A H 1.1962 0.5485 0.2070 0.038 Uiso 1 1 calc R
H24B H 1.0801 0.5262 0.2105 0.038 Uiso 1 1 calc R
H24C H 1.1526 0.5274 0.2929 0.038 Uiso 1 1 calc R
C25 C 1.0406(2) 0.64683(19) 0.42607(18) 0.0198(6) Uani 1 1 d .
C26 C 0.9451(3) 0.6429(2) 0.47265(19) 0.0283(7) Uani 1 1 d .
H26A H 0.9637 0.6404 0.5317 0.042 Uiso 1 1 calc R
H26B H 0.9065 0.5942 0.4557 0.042 Uiso 1 1 calc R
H26C H 0.9044 0.6917 0.4603 0.042 Uiso 1 1 calc R
C27 C 1.1014(3) 0.7204(2) 0.4611(2) 0.0282(7) Uani 1 1 d .
H27A H 1.1182 0.7123 0.5199 0.042 Uiso 1 1 calc R
H27B H 1.0614 0.7702 0.4527 0.042 Uiso 1 1 calc R
H27C H 1.1633 0.7256 0.4330 0.042 Uiso 1 1 calc R
C28 C 1.0994(3) 0.5673(2) 0.4431(2) 0.0253(7) Uani 1 1 d .
H28A H 1.1079 0.5579 0.5023 0.038 Uiso 1 1 calc R
H28B H 1.1654 0.5718 0.4212 0.038 Uiso 1 1 calc R
H28C H 1.0624 0.5217 0.4166 0.038 Uiso 1 1 calc R
C29 C 0.7701(2) 0.5992(2) 0.34637(19) 0.0206(6) Uani 1 1 d .
C1S C 0.4858(3) 0.7945(3) -0.0177(3) 0.082(2) Uani 1 1 d G
H1SA H 0.5380 0.7734 -0.0478 0.098 Uiso 1 1 calc R
C2S C 0.4334(3) 0.7429(2) 0.0312(3) 0.0737(19) Uani 1 1 d G
H2SA H 0.4499 0.6866 0.0346 0.088 Uiso 1 1 calc R
C3S C 0.3570(3) 0.7738(3) 0.0753(2) 0.087(2) Uani 1 1 d G
H3SA H 0.3212 0.7385 0.1087 0.105 Uiso 1 1 calc R
C4S C 0.3328(3) 0.8562(4) 0.0703(3) 0.091(3) Uani 1 1 d G
H4SA H 0.2806 0.8772 0.1004 0.109 Uiso 1 1 calc R
C5S C 0.3852(4) 0.9077(2) 0.0213(4) 0.092(3) Uani 1 1 d G
H5SA H 0.3687 0.9640 0.0179 0.110 Uiso 1 1 calc R
C6S C 0.4616(4) 0.8769(3) -0.0227(3) 0.100(3) Uani 1 1 d G
H6SA H 0.4974 0.9121 -0.0562 0.120 Uiso 1 1 calc R

loop_
_atom_site_aniso_label
_atom_site_aniso_U_11
_atom_site_aniso_U_22
_atom_site_aniso_U_33
_atom_site_aniso_U_23
_atom_site_aniso_U_13
_atom_site_aniso_U_12
Ir1 0.01326(6) 0.01230(6) 0.01494(6) 0.00100(4) 0.00125(4) -0.00082(4)
Fe1 0.01562(19) 0.0158(2) 0.0215(2) -0.00069(16) 0.00533(16) 0.00167(16)
Cl1 0.0244(3) 0.0149(3) 0.0249(3) 0.0041(3) -0.0011(3) 0.0012(3)
P1 0.0142(3) 0.0145(3) 0.0167(3) 0.0002(3) 0.0008(3) -0.0015(3)
P2 0.0152(3) 0.0145(3) 0.0143(3) 0.0001(3) 0.0017(3) -0.0019(3)
O1 0.0269(12) 0.0386(14) 0.0275(12) -0.0051(11) 0.0103(10) -0.0046(11)
C1 0.0159(12) 0.0161(13) 0.0150(12) -0.0001(10) 0.0024(10) -0.0009(10)
C2 0.0153(12) 0.0158(14) 0.0210(13) 0.0000(11) 0.0053(11) 0.0007(11)
C3 0.0201(14) 0.0150(14) 0.0234(14) 0.0015(11) 0.0080(11) 0.0021(11)
C4 0.0219(14) 0.0164(14) 0.0206(13) 0.0039(11) 0.0046(11) 0.0060(11)
C5 0.0132(12) 0.0179(14) 0.0179(13) 0.0004(11) 0.0013(10) 0.0033(11)
C6 0.0326(18) 0.0280(18) 0.0288(16) -0.0018(14) 0.0155(14) 0.0042(14)
C7 0.0278(16) 0.0256(17) 0.0271(16) -0.0077(13) 0.0068(13) 0.0017(14)
C8 0.0251(16) 0.0243(17) 0.041(2) -0.0022(14) 0.0088(15) 0.0084(13)
C9 0.0173(15) 0.039(2) 0.044(2) -0.0120(17) 0.0045(14) 0.0067(14)
C10 0.0287(17) 0.0299(19) 0.045(2) -0.0117(16) 0.0193(16) -0.0021(15)
C11 0.0164(13) 0.0186(14) 0.0207(13) 0.0011(11) -0.0024(11) 0.0041(11)
C12 0.0171(13) 0.0179(14) 0.0194(13) -0.0029(11) 0.0020(11) 0.0024(11)
C13 0.0222(14) 0.0198(15) 0.0204(14) -0.0008(11) 0.0062(11) -0.0005(12)
C14 0.0259(16) 0.0291(17) 0.0199(15) -0.0004(12) 0.0057(13) -0.0049(13)
C15 0.0302(17) 0.0323(18) 0.0214(15) -0.0059(13) 0.0025(13) -0.0062(15)
C16 0.0279(17) 0.0273(17) 0.0288(17) -0.0033(13) 0.0062(14) 0.0062(14)
C17 0.0180(13) 0.0232(16) 0.0220(14) 0.0014(12) -0.0005(11) -0.0049(12)
C18 0.0186(14) 0.0358(19) 0.0286(16) -0.0013(14) 0.0087(13) -0.0088(14)
C19 0.0189(15) 0.0356(19) 0.0329(17) 0.0015(15) -0.0007(13) -0.0083(14)
C20 0.0265(16) 0.0206(16) 0.0331(17) 0.0026(13) 0.0019(14) -0.0056(13)
C21 0.0157(13) 0.0211(15) 0.0206(13) 0.0018(11) 0.0033(11) -0.0007(11)
C22 0.0221(15) 0.0286(17) 0.0194(14) 0.0024(12) 0.0063(12) -0.0011(13)
C23 0.0184(14) 0.0283(17) 0.0319(17) -0.0002(14) 0.0025(13) -0.0072(13)
C24 0.0218(15) 0.0231(17) 0.0310(17) -0.0035(13) 0.0040(13) 0.0036(12)
C25 0.0222(14) 0.0210(15) 0.0161(13) -0.0002(11) 0.0014(11) -0.0024(12)
C26 0.0284(17) 0.039(2) 0.0173(14) 0.0008(13) 0.0034(12) -0.0024(15)
C27 0.0357(18) 0.0253(17) 0.0225(15) -0.0027(13) -0.0051(13) -0.0080(14)
C28 0.0297(17) 0.0252(16) 0.0203(15) 0.0036(12) -0.0030(13) -0.0019(13)
C29 0.0206(14) 0.0192(15) 0.0216(14) 0.0016(11) 0.0000(12) -0.0040(12)
C1S 0.066(4) 0.116(6) 0.067(4) -0.034(4) 0.024(3) 0.005(4)
C2S 0.060(3) 0.060(4) 0.095(5) -0.015(3) -0.041(3) -0.001(3)
C3S 0.050(3) 0.151(8) 0.058(3) 0.015(4) -0.012(3) -0.045(4)
C4S 0.026(2) 0.173(8) 0.072(4) -0.078(5) -0.006(2) 0.005(4)
C5S 0.077(5) 0.064(4) 0.129(7) -0.026(4) -0.032(5) 0.013(4)
C6S 0.095(6) 0.115(7) 0.093(6) 0.020(5) 0.022(5) -0.021(5)

loop_
_atom_type_symbol
_atom_type_description
_atom_type_scat_dispersion_real
_atom_type_scat_dispersion_imag
_atom_type_scat_source
C C 0.0033 0.0016 'International Tables Vol C Tables 4.2.6.8 and 6.1.1.4'
H H 0.0000 0.0000 'International Tables Vol C Tables 4.2.6.8 and 6.1.1.4'
O O 0.0106 0.0060 'International Tables Vol C Tables 4.2.6.8 and 6.1.1.4'
P P 0.1023 0.0942 'International Tables Vol C Tables 4.2.6.8 and 6.1.1.4'
Cl Cl 0.1484 0.1585 'International Tables Vol C Tables 4.2.6.8 and 6.1.1.4'
Fe Fe 0.3463 0.8444 'International Tables Vol C Tables 4.2.6.8 and 6.1.1.4'
Ir Ir -1.4442 7.9887 'International Tables Vol C Tables 4.2.6.8 and 6.1.1.4'

loop_
_geom_angle_atom_site_label_1
_geom_angle_atom_site_label_2
_geom_angle_atom_site_label_3
_geom_angle
C29 Ir1 C1 93.78(12)
C29 Ir1 P1 100.47(10)
C1 Ir1 P1 80.65(8)
C29 Ir1 P2 99.64(10)
C1 Ir1 P2 80.20(8)
P1 Ir1 P2 152.99(2)
C29 Ir1 Cl1 91.04(10)
C1 Ir1 Cl1 175.15(8)
P1 Ir1 Cl1 98.01(3)
P2 Ir1 Cl1 99.47(3)
C29 Ir1 H1 177.0(16)
C1 Ir1 H1 85.9(15)
P1 Ir1 H1 82.4(16)
P2 Ir1 H1 77.3(16)
Cl1 Ir1 H1 89.3(15)
C4 Fe1 C3 41.63(13)
C4 Fe1 C8 108.55(14)
C3 Fe1 C8 107.27(14)
C4 Fe1 C9 108.18(15)
C3 Fe1 C9 135.01(15)
C8 Fe1 C9 41.00(16)
C4 Fe1 C7 137.99(14)
C3 Fe1 C7 109.50(13)
C8 Fe1 C7 41.02(15)
C9 Fe1 C7 69.03(15)
C4 Fe1 C2 69.12(12)
C3 Fe1 C2 40.80(12)
C8 Fe1 C2 136.01(14)
C9 Fe1 C2 175.71(15)
C7 Fe1 C2 110.54(13)
C4 Fe1 C5 41.36(12)
C3 Fe1 C5 69.44(12)
C8 Fe1 C5 139.34(14)
C9 Fe1 C5 111.90(14)
C7 Fe1 C5 178.90(13)
C2 Fe1 C5 68.48(11)
C4 Fe1 C10 137.52(15)
C3 Fe1 C10 175.60(15)
C8 Fe1 C10 68.54(15)
C9 Fe1 C10 40.84(17)
C7 Fe1 C10 68.39(14)
C2 Fe1 C10 143.30(15)
C5 Fe1 C10 112.69(13)
C4 Fe1 C6 176.62(14)
C3 Fe1 C6 140.25(14)
C8 Fe1 C6 68.54(15)
C9 Fe1 C6 68.54(16)
C7 Fe1 C6 40.70(14)
C2 Fe1 C6 114.12(14)
C5 Fe1 C6 140.02(13)
C10 Fe1 C6 40.29(16)
C4 Fe1 C1 68.11(11)
C3 Fe1 C1 67.77(11)
C8 Fe1 C1 175.03(13)
C9 Fe1 C1 142.91(14)
C7 Fe1 C1 139.33(13)
C2 Fe1 C1 39.84(11)
C5 Fe1 C1 40.17(11)
C10 Fe1 C1 116.43(13)
C6 Fe1 C1 114.92(13)
C11 P1 C17 104.87(14)
C11 P1 C13 102.98(14)
C17 P1 C13 110.44(14)
C11 P1 Ir1 104.37(10)
C17 P1 Ir1 119.79(10)
C13 P1 Ir1 112.45(10)
C12 P2 C25 106.17(14)
C12 P2 C21 102.84(14)
C25 P2 C21 109.93(14)
C12 P2 Ir1 103.60(10)
C25 P2 Ir1 119.32(10)
C21 P2 Ir1 113.15(10)
C2 C1 C5 108.5(3)
C2 C1 Ir1 125.7(2)
C5 C1 Ir1 125.1(2)
C2 C1 Fe1 68.10(16)
C5 C1 Fe1 67.99(16)
Ir1 C1 Fe1 137.04(14)
C1 C2 C3 108.6(3)
C1 C2 C12 118.8(3)
C3 C2 C12 132.5(3)
C1 C2 Fe1 72.06(17)
C3 C2 Fe1 68.82(17)
C12 C2 Fe1 127.4(2)
C2 C3 C4 107.6(3)
C2 C3 Fe1 70.37(16)
C4 C3 Fe1 68.88(17)
C2 C3 H3A 126.2
C4 C3 H3A 126.2
Fe1 C3 H3A 126.2
C5 C4 C3 107.7(3)
C5 C4 Fe1 70.43(16)
C3 C4 Fe1 69.49(17)
C5 C4 H4A 126.1
C3 C4 H4A 126.1
Fe1 C4 H4A 126.1
C1 C5 C4 107.4(3)
C1 C5 C11 119.5(3)
C4 C5 C11 133.1(3)
C1 C5 Fe1 71.83(17)
C4 C5 Fe1 68.21(17)
C11 C5 Fe1 126.1(2)
C10 C6 C7 108.4(3)
C10 C6 Fe1 69.8(2)
C7 C6 Fe1 69.40(19)
C10 C6 H6A 125.8
C7 C6 H6A 125.8
Fe1 C6 H6A 125.8
C6 C7 C8 107.5(3)
C6 C7 Fe1 69.91(19)
C8 C7 Fe1 69.1(2)
C6 C7 H7A 126.3
C8 C7 H7A 126.3
Fe1 C7 H7A 126.3
C9 C8 C7 108.2(3)
C9 C8 Fe1 69.7(2)
C7 C8 Fe1 69.9(2)
C9 C8 H8A 125.9
C7 C8 H8A 125.9
Fe1 C8 H8A 125.9
C10 C9 C8 107.4(3)
C10 C9 Fe1 70.0(2)
C8 C9 Fe1 69.3(2)
C10 C9 H9A 126.3
C8 C9 H9A 126.3
Fe1 C9 H9A 126.3
C6 C10 C9 108.5(3)
C6 C10 Fe1 69.9(2)
C9 C10 Fe1 69.2(2)
C6 C10 H10A 125.8
C9 C10 H10A 125.8
Fe1 C10 H10A 125.8
C5 C11 P1 106.4(2)
C5 C11 H11A 110.4
P1 C11 H11A 110.4
C5 C11 H11B 110.4
P1 C11 H11B 110.4
H11A C11 H11B 108.6
C2 C12 P2 106.2(2)
C2 C12 H12A 110.5
P2 C12 H12A 110.5
C2 C12 H12B 110.5
P2 C12 H12B 110.5
H12A C12 H12B 108.7
C15 C13 C16 108.9(3)
C15 C13 C14 107.6(3)
C16 C13 C14 108.6(3)
C15 C13 P1 113.2(2)
C16 C13 P1 110.2(2)
C14 C13 P1 108.3(2)
C13 C14 H14A 109.5
C13 C14 H14B 109.5
H14A C14 H14B 109.5
C13 C14 H14C 109.5
H14A C14 H14C 109.5
H14B C14 H14C 109.5
C13 C15 H15A 109.5
C13 C15 H15B 109.5
H15A C15 H15B 109.5
C13 C15 H15C 109.5
H15A C15 H15C 109.5
H15B C15 H15C 109.5
C13 C16 H16A 109.5
C13 C16 H16B 109.5
H16A C16 H16B 109.5
C13 C16 H16C 109.5
H16A C16 H16C 109.5
H16B C16 H16C 109.5
C18 C17 C20 107.6(3)
C18 C17 C19 107.1(3)
C20 C17 C19 109.9(3)
C18 C17 P1 107.0(2)
C20 C17 P1 110.3(2)
C19 C17 P1 114.5(2)
C17 C18 H18A 109.5
C17 C18 H18B 109.5
H18A C18 H18B 109.5
C17 C18 H18C 109.5
H18A C18 H18C 109.5
H18B C18 H18C 109.5
C17 C19 H19A 109.5
C17 C19 H19B 109.5
H19A C19 H19B 109.5
C17 C19 H19C 109.5
H19A C19 H19C 109.5
H19B C19 H19C 109.5
C17 C20 H20A 109.5
C17 C20 H20B 109.5
H20A C20 H20B 109.5
C17 C20 H20C 109.5
H20A C20 H20C 109.5
H20B C20 H20C 109.5
C24 C21 C22 108.9(3)
C24 C21 C23 108.8(3)
C22 C21 C23 106.7(3)
C24 C21 P2 110.9(2)
C22 C21 P2 108.1(2)
C23 C21 P2 113.2(2)
C21 C22 H22A 109.5
C21 C22 H22B 109.5
H22A C22 H22B 109.5
C21 C22 H22C 109.5
H22A C22 H22C 109.5
H22B C22 H22C 109.5
C21 C23 H23A 109.5
C21 C23 H23B 109.5
H23A C23 H23B 109.5
C21 C23 H23C 109.5
H23A C23 H23C 109.5
H23B C23 H23C 109.5
C21 C24 H24A 109.5
C21 C24 H24B 109.5
H24A C24 H24B 109.5
C21 C24 H24C 109.5
H24A C24 H24C 109.5
H24B C24 H24C 109.5
C26 C25 C28 107.9(3)
C26 C25 C27 106.4(3)
C28 C25 C27 110.4(3)
C26 C25 P2 107.7(2)
C28 C25 P2 110.4(2)
C27 C25 P2 113.8(2)
C25 C26 H26A 109.5
C25 C26 H26B 109.5
H26A C26 H26B 109.5
C25 C26 H26C 109.5
H26A C26 H26C 109.5
H26B C26 H26C 109.5
C25 C27 H27A 109.5
C25 C27 H27B 109.5
H27A C27 H27B 109.5
C25 C27 H27C 109.5
H27A C27 H27C 109.5
H27B C27 H27C 109.5
C25 C28 H28A 109.5
C25 C28 H28B 109.5
H28A C28 H28B 109.5
C25 C28 H28C 109.5
H28A C28 H28C 109.5
H28B C28 H28C 109.5
O1 C29 Ir1 179.0(3)
C2S C1S C6S 120.0
C2S C1S H1SA 120.0
C6S C1S H1SA 120.0
C1S C2S C3S 120.0
C1S C2S H2SA 120.0
C3S C2S H2SA 120.0
C4S C3S C2S 120.0
C4S C3S H3SA 120.0
C2S C3S H3SA 120.0
C3S C4S C5S 120.0
C3S C4S H4SA 120.0
C5S C4S H4SA 120.0
C6S C5S C4S 120.0
C6S C5S H5SA 120.0
C4S C5S H5SA 120.0
C5S C6S C1S 120.0
C5S C6S H6SA 120.0
C1S C6S H6SA 120.0

loop_
_geom_bond_atom_site_label_1
_geom_bond_atom_site_label_2
_geom_bond_distance
Ir1 C29 1.934(3)
Ir1 C1 2.015(3)
Ir1 P1 2.3645(7)
Ir1 P2 2.3737(8)
Ir1 Cl1 2.4923(7)
Ir1 H1 1.56(4)
Fe1 C4 2.026(3)
Fe1 C3 2.034(3)
Fe1 C8 2.040(4)
Fe1 C9 2.045(3)
Fe1 C7 2.050(3)
Fe1 C2 2.054(3)
Fe1 C5 2.055(3)
Fe1 C10 2.054(3)
Fe1 C6 2.056(3)
Fe1 C1 2.106(3)
P1 C11 1.870(3)
P1 C17 1.887(3)
P1 C13 1.891(3)
P2 C12 1.871(3)
P2 C25 1.878(3)
P2 C21 1.892(3)
O1 C29 1.140(4)
C1 C2 1.418(4)
C1 C5 1.430(4)
C2 C3 1.425(4)
C2 C12 1.518(4)
C3 C4 1.443(4)
C3 H3A 1.0000
C4 C5 1.442(4)
C4 H4A 1.0000
C5 C11 1.509(4)
C6 C10 1.416(6)
C6 C7 1.428(5)
C6 H6A 1.0000
C7 C8 1.433(5)
C7 H7A 1.0000
C8 C9 1.430(6)
C8 H8A 1.0000
C9 C10 1.430(6)
C9 H9A 1.0000
C10 H10A 1.0000
C11 H11A 0.9900
C11 H11B 0.9900
C12 H12A 0.9900
C12 H12B 0.9900
C13 C15 1.537(5)
C13 C16 1.542(5)
C13 C14 1.542(4)
C14 H14A 0.9800
C14 H14B 0.9800
C14 H14C 0.9800
C15 H15A 0.9800
C15 H15B 0.9800
C15 H15C 0.9800
C16 H16A 0.9800
C16 H16B 0.9800
C16 H16C 0.9800
C17 C18 1.532(4)
C17 C20 1.537(5)
C17 C19 1.543(5)
C18 H18A 0.9800
C18 H18B 0.9800
C18 H18C 0.9800
C19 H19A 0.9800
C19 H19B 0.9800
C19 H19C 0.9800
C20 H20A 0.9800
C20 H20B 0.9800
C20 H20C 0.9800
C21 C24 1.538(5)
C21 C22 1.542(4)
C21 C23 1.548(4)
C22 H22A 0.9800
C22 H22B 0.9800
C22 H22C 0.9800
C23 H23A 0.9800
C23 H23B 0.9800
C23 H23C 0.9800
C24 H24A 0.9800
C24 H24B 0.9800
C24 H24C 0.9800
C25 C26 1.537(4)
C25 C28 1.537(5)
C25 C27 1.541(5)
C26 H26A 0.9800
C26 H26B 0.9800
C26 H26C 0.9800
C27 H27A 0.9800
C27 H27B 0.9800
C27 H27C 0.9800
C28 H28A 0.9800
C28 H28B 0.9800
C28 H28C 0.9800
C1S C2S 1.3900
C1S C6S 1.3900
C1S H1SA 0.9500
C2S C3S 1.3900
C2S H2SA 0.9500
C3S C4S 1.3900
C3S H3SA 0.9500
C4S C5S 1.3900
C4S H4SA 0.9500
C5S C6S 1.3900
C5S H5SA 0.9500
C6S H6SA 0.9500
